data_2104058
loop_
_publ_author_name
'van Mechelen, Jan B.'
'Peschar, Rene'
'Schenk, Henk'

_publ_section_title
;
 Structures of mono-unsaturated triacylglycerols. III. The \b-2
 polymorphs of <i>trans</i>-mono-unsaturated triacylglycerols and
 related fully saturated triacylglycerols
;
_journal_coeditor_code DR5018
_journal_issue 2
_journal_name_full 'Acta Crystallographica Section B'
_journal_page_first 240
_journal_page_last 248
_journal_paper_doi 10.1107/S0108768108004813
_journal_volume 64
_journal_year 2008
_chemical_formula_moiety 'C53 H100 O6'
_chemical_formula_structural 'C53 H100 O6'
_chemical_formula_sum 'C53 H100 O6'
_chemical_formula_weight 833.38
_chemical_melting_point 329
_chemical_name_common '\b-2 PEP'
_chemical_name_systematic 1,3-dipalmitoyl-2-elaidoylglycerol
_space_group_IT_number 2
_symmetry_cell_setting triclinic
_symmetry_space_group_name_Hall '-P 1'
_symmetry_space_group_name_H-M 'P -1'
_audit_creation_method 'from EXP file using GSAS2CIF'
_cell_angle_alpha 88.341(6)
_cell_angle_beta 92.085(6)
_cell_angle_gamma 99.950(3)
_cell_formula_units_Z 2
_cell_length_a 5.41671(15)
_cell_length_b 12.1288(6)
_cell_length_c 41.535(3)
_cell_measurement_temperature 250
_cell_volume 2685.2(2)
_computing_structure_refinement GSAS
_diffrn_ambient_temperature 250
_diffrn_radiation_type synchrotron
_diffrn_radiation_wavelength 0.79948
_exptl_absorpt_correction_T_max 1.00000
_exptl_absorpt_correction_T_min 1.00000
_exptl_absorpt_process_details
;   GSAS Absorption/surface roughness correction: function number 0
 No correction is applied.
;
_exptl_crystal_colour white
_exptl_crystal_density_diffrn 1.031
_exptl_crystal_description powder
_refine_ls_extinction_method none
_refine_ls_goodness_of_fit_all 3.03
_refine_ls_hydrogen_treatment constr
_refine_ls_matrix_type full
_refine_ls_number_parameters 462
_refine_ls_number_restraints 515
_refine_ls_shift/su_max 0.04
_refine_ls_shift/su_mean 0.00
_reflns_number_total 502
_cod_data_source_file dr5018.cif
_cod_data_source_block PEP-B2-SC1638-B-EEE
_cod_depositor_comments
;
The following automatic conversions were performed:
'_geom_bond_publ_flag' value 'N' changed to 'n' according to
'/home/saulius/struct/CIF-dictionaries/cif_core.dic' dictionary named
'cif_core.dic' version 2.4.1 from 2010-06-29 (316
times).

'_geom_angle_publ_flag' value 'N' changed to 'n' according to
'/home/saulius/struct/CIF-dictionaries/cif_core.dic' dictionary named
'cif_core.dic' version 2.4.1 from 2010-06-29 (306 times).

Automatic conversion script
Id: cif_fix_enum 1527 2010-12-29 10:47:43Z saulius 

The following automatic conversions were performed:

'_geom_bond_publ_flag' value 'N' changed to 'n' according to
/home/saulius/struct/CIF-dictionaries/cif_core.dic dictionary named
'cif_core.dic' version 2.4.1 from 2010-06-29 (316
times).

'_geom_angle_publ_flag' value 'N' changed to 'n' according
to /home/saulius/struct/CIF-dictionaries/cif_core.dic dictionary
named 'cif_core.dic' version 2.4.1 from 2010-06-29 (306 times).

Automatic conversion script
Id: cif_fix_values 1715 2011-07-08 13:25:40Z adriana 
;
_cod_database_code 2104058

loop_
_symmetry_equiv_pos_site_id
_symmetry_equiv_pos_as_xyz
1 +x,+y,+z
-1 -x,-y,-z

loop_
_atom_site_type_symbol
_atom_site_label
_atom_site_fract_x
_atom_site_fract_y
_atom_site_fract_z
_atom_site_U_iso_or_equiv
_atom_site_thermal_displace_type
_atom_site_occupancy
O O1a 0.4288(7) 0.82376(17) 0.46178(5) 0.0253 Uiso 1.0
C C1a 0.4121(3) 0.92964(13) 0.45440(7) 0.0253 Uiso 1.0
C C2a 0.1646(3) 0.93757(17) 0.43784(5) 0.0253 Uiso 1.0
O O2a 0.5666(6) 1.0086(2) 0.46210(16) 0.0253 Uiso 1.0
C C3a 0.0963(4) 0.84426(17) 0.41377(4) 0.0253 Uiso 1.0
C C4a 0.2606(4) 0.86835(17) 0.38464(4) 0.0253 Uiso 1.0
C C5a 0.2213(4) 0.76741(16) 0.36301(4) 0.0253 Uiso 1.0
C C6a 0.3743(4) 0.79457(17) 0.33296(4) 0.0253 Uiso 1.0
C C7a 0.3297(4) 0.69532(15) 0.31069(4) 0.0253 Uiso 1.0
C C8a 0.4704(4) 0.72520(14) 0.27974(4) 0.0253 Uiso 1.0
C C9a 0.4266(4) 0.62578(13) 0.25749(4) 0.0253 Uiso 1.0
C C10a 0.5720(4) 0.65478(13) 0.22687(4) 0.0253 Uiso 1.0
C C11a 0.5293(4) 0.55519(13) 0.20468(4) 0.0253 Uiso 1.0
C C12a 0.6645(4) 0.58609(13) 0.17338(4) 0.0253 Uiso 1.0
C C13a 0.6198(4) 0.48696(13) 0.15102(4) 0.0253 Uiso 1.0
C C14a 0.7672(4) 0.51587(13) 0.12055(4) 0.0253 Uiso 1.0
C C15a 0.7233(4) 0.41675(14) 0.09823(4) 0.0253 Uiso 1.0
C C16a 0.8822(4) 0.4433(2) 0.06866(5) 0.0253 Uiso 1.0
C C1 0.5389(4) 0.8015(2) 0.49339(4) 0.0253 Uiso 1.0
C C2 0.3480(4) 0.72114(15) 0.51150(4) 0.0253 Uiso 1.0
O O1b 0.4105(4) 0.7262(4) 0.54603(4) 0.0253 Uiso 1.0
C C1b 0.2224(3) 0.72613(17) 0.56580(5) 0.0253 Uiso 1.0
C C2b 0.2789(4) 0.82108(17) 0.58878(5) 0.0253 Uiso 1.0
O O2b 0.0306(5) 0.6596(3) 0.56524(19) 0.0253 Uiso 1.0
C C3b 0.0657(4) 0.8164(2) 0.61191(4) 0.0253 Uiso 1.0
C C4b 0.1581(4) 0.8852(2) 0.64134(4) 0.0253 Uiso 1.0
C C5b -0.0519(4) 0.8831(2) 0.66480(4) 0.0253 Uiso 1.0
C C6b 0.0496(4) 0.9522(2) 0.69385(4) 0.0253 Uiso 1.0
C C7b -0.1524(4) 0.9525(2) 0.71828(4) 0.0253 Uiso 1.0
C C8b -0.0435(4) 1.0250(2) 0.74635(4) 0.0253 Uiso 1.0
C C9b -0.2367(4) 1.0260(2) 0.77124(5) 0.0253 Uiso 1.0
C C10b -0.1850(4) 1.0915(2) 0.79633(5) 0.0253 Uiso 1.0
C C11b -0.3790(4) 1.0927(2) 0.82113(4) 0.0253 Uiso 1.0
C C12b -0.2659(4) 1.1582(2) 0.85035(4) 0.0253 Uiso 1.0
C C13b -0.4708(4) 1.1644(2) 0.87397(4) 0.0253 Uiso 1.0
C C14b -0.3623(4) 1.2213(2) 0.90477(4) 0.0253 Uiso 1.0
C C15b -0.5708(4) 1.2195(2) 0.92847(4) 0.0253 Uiso 1.0
C C16b -0.4721(4) 1.2814(2) 0.95890(4) 0.0253 Uiso 1.0
C C17b -0.6886(4) 1.2871(2) 0.98076(4) 0.0253 Uiso 1.0
C C18b -0.5909(5) 1.3404(2) 1.01244(5) 0.0253 Uiso 1.0
C C3 0.3342(5) 0.60527(16) 0.49900(4) 0.0253 Uiso 1.0
O O1c 0.28380(18) 0.60437(8) 0.46418(3) 0.0253 Uiso 1.0
C C1c 0.46223(18) 0.57835(11) 0.44611(3) 0.0253 Uiso 1.0
C C2c 0.35969(18) 0.54008(8) 0.41353(3) 0.0253 Uiso 1.0
O O2c 0.6774(2) 0.5835(2) 0.45486(3) 0.0253 Uiso 1.0
C C3c 0.57125(19) 0.51362(11) 0.39364(3) 0.0253 Uiso 1.0
C C4c 0.4666(2) 0.45899(8) 0.36243(3) 0.0253 Uiso 1.0
C C5c 0.6809(2) 0.44423(11) 0.34125(3) 0.0253 Uiso 1.0
C C6c 0.5784(2) 0.40589(9) 0.30814(3) 0.0253 Uiso 1.0
C C7c 0.7868(2) 0.37534(12) 0.28846(3) 0.0253 Uiso 1.0
C C8c 0.6834(2) 0.33543(10) 0.25550(3) 0.0253 Uiso 1.0
C C9c 0.8920(3) 0.30506(13) 0.23583(3) 0.0253 Uiso 1.0
C C10c 0.7881(3) 0.26372(11) 0.20304(3) 0.0253 Uiso 1.0
C C11c 0.9969(3) 0.23329(13) 0.18341(3) 0.0253 Uiso 1.0
C C12c 0.8943(3) 0.19155(12) 0.15059(3) 0.0253 Uiso 1.0
C C13c 1.1024(3) 0.15702(14) 0.13163(3) 0.0253 Uiso 1.0
C C14c 0.9972(3) 0.10427(13) 0.10014(3) 0.0253 Uiso 1.0
C C15c 1.2108(4) 0.08702(15) 0.07913(3) 0.0253 Uiso 1.0
C C16c 1.1077(4) 0.03484(14) 0.04752(3) 0.0253 Uiso 1.0
H H161a 0.8471(14) 0.5142(4) 0.05801(17) 0.0507 Uiso 1.0
H H162a 1.0638(8) 0.4525(7) 0.07528(19) 0.0507 Uiso 1.0
H H163a 0.8408(15) 0.3806(4) 0.05320(14) 0.0507 Uiso 1.0
H H151a 0.5421(8) 0.4006(7) 0.09132(19) 0.0507 Uiso 1.0
H H152a 0.7696(13) 0.3496(4) 0.10989(16) 0.0507 Uiso 1.0
H H141a 0.9500(8) 0.5350(7) 0.1264(2) 0.0507 Uiso 1.0
H H142a 0.7110(13) 0.5816(4) 0.10929(17) 0.0507 Uiso 1.0
H H131a 0.4371(8) 0.4684(7) 0.1451(2) 0.0507 Uiso 1.0
H H132a 0.6745(13) 0.4208(4) 0.16224(17) 0.0507 Uiso 1.0
H H121a 0.8485(8) 0.6079(7) 0.1782(2) 0.0507 Uiso 1.0
H H122a 0.5997(12) 0.6506(4) 0.16259(17) 0.0507 Uiso 1.0
H H111a 0.3456(8) 0.5328(7) 0.1998(2) 0.0507 Uiso 1.0
H H112a 0.5951(12) 0.4911(4) 0.21557(17) 0.0507 Uiso 1.0
H H101a 0.7550(8) 0.6747(7) 0.2326(2) 0.0507 Uiso 1.0
H H102a 0.5141(13) 0.7201(4) 0.21557(17) 0.0507 Uiso 1.0
H H91a 0.2435(8) 0.6062(7) 0.2518(2) 0.0507 Uiso 1.0
H H92a 0.4841(13) 0.5603(4) 0.26874(17) 0.0507 Uiso 1.0
H H81a 0.6539(8) 0.7459(7) 0.2851(2) 0.0507 Uiso 1.0
H H82a 0.4092(12) 0.7902(4) 0.26869(17) 0.0507 Uiso 1.0
H H71a 0.1461(8) 0.6748(7) 0.3055(2) 0.0507 Uiso 1.0
H H72a 0.3907(12) 0.6303(4) 0.32177(17) 0.0507 Uiso 1.0
H H61a 0.5563(8) 0.8119(7) 0.33934(19) 0.0507 Uiso 1.0
H H62a 0.3237(13) 0.8611(4) 0.32146(16) 0.0507 Uiso 1.0
H H51a 0.0396(8) 0.7478(7) 0.35663(19) 0.0507 Uiso 1.0
H H52a 0.2756(13) 0.7024(4) 0.37494(16) 0.0507 Uiso 1.0
H H41a 0.4406(8) 0.8853(7) 0.39202(19) 0.0507 Uiso 1.0
H H42a 0.2156(13) 0.9344(4) 0.37224(16) 0.0507 Uiso 1.0
H H31a 0.1215(14) 0.7716(4) 0.42422(17) 0.0507 Uiso 1.0
H H32a -0.0835(8) 0.8393(7) 0.40665(19) 0.0507 Uiso 1.0
H H21a 0.0318(10) 0.9307(7) 0.45424(13) 0.0507 Uiso 1.0
H H22a 0.1761(15) 1.0116(4) 0.42624(16) 0.0507 Uiso 1.0
H H11 0.6925(9) 0.7676(5) 0.4908(2) 0.0507 Uiso 1.0
H H12 0.5836(15) 0.8729(4) 0.50537(16) 0.0507 Uiso 1.0
H H181b -0.4737(10) 1.2949(5) 1.02339(17) 0.0507 Uiso 1.0
H H182b -0.5001(12) 1.4181(4) 1.0082(2) 0.0507 Uiso 1.0
H H183b -0.7349(9) 1.3430(7) 1.02663(14) 0.0507 Uiso 1.0
H H171b -0.7810(12) 1.2097(4) 0.9852(2) 0.0507 Uiso 1.0
H H172b -0.8053(10) 1.3328(5) 0.96984(17) 0.0507 Uiso 1.0
H H161b -0.3878(13) 1.3590(4) 0.95305(19) 0.0507 Uiso 1.0
H H162b -0.3486(10) 1.2406(5) 0.97047(17) 0.0507 Uiso 1.0
H H151b -0.6415(13) 1.1401(4) 0.93435(19) 0.0507 Uiso 1.0
H H152b -0.7064(9) 1.2561(5) 0.91812(17) 0.0507 Uiso 1.0
H H141b -0.2314(9) 1.1805(5) 0.91455(18) 0.0507 Uiso 1.0
H H142b -0.2850(13) 1.3006(4) 0.8997(2) 0.0507 Uiso 1.0
H H131b -0.5946(10) 1.2079(5) 0.86370(17) 0.0507 Uiso 1.0
H H132b -0.5580(12) 1.0869(4) 0.87937(19) 0.0507 Uiso 1.0
H H121b -0.1347(9) 1.1197(5) 0.86102(17) 0.0507 Uiso 1.0
H H122b -0.1883(13) 1.2356(4) 0.84335(19) 0.0507 Uiso 1.0
H H111b -0.4470(13) 1.0140(4) 0.82806(19) 0.0507 Uiso 1.0
H H112b -0.5184(9) 1.1283(5) 0.81148(18) 0.0507 Uiso 1.0
H H101b -0.0193(9) 1.1422(7) 0.7984(2) 0.0507 Uiso 1.0
H H91b -0.4038(9) 0.9764(7) 0.7690(2) 0.0507 Uiso 1.0
H H81b 0.0149(14) 1.1033(4) 0.73824(18) 0.0507 Uiso 1.0
H H82b 0.1020(9) 0.9946(5) 0.75636(18) 0.0507 Uiso 1.0
H H71b -0.2120(14) 0.8742(4) 0.72632(18) 0.0507 Uiso 1.0
H H72b -0.2962(9) 0.9832(5) 0.70788(17) 0.0507 Uiso 1.0
H H61b 0.1132(14) 1.0309(4) 0.68653(18) 0.0507 Uiso 1.0
H H62b 0.1908(9) 0.9197(5) 0.70430(17) 0.0507 Uiso 1.0
H H51b -0.1151(14) 0.8041(4) 0.67194(19) 0.0507 Uiso 1.0
H H52b -0.1921(9) 0.9156(5) 0.65401(17) 0.0507 Uiso 1.0
H H41b 0.2986(9) 0.8537(5) 0.65237(17) 0.0507 Uiso 1.0
H H42b 0.2206(14) 0.9644(4) 0.63433(19) 0.0507 Uiso 1.0
H H31b -0.0754(9) 0.8475(5) 0.60089(17) 0.0507 Uiso 1.0
H H32b 0.0054(14) 0.7369(4) 0.61881(19) 0.0507 Uiso 1.0
H H21b 0.4377(8) 0.8156(7) 0.60133(16) 0.0507 Uiso 1.0
H H22b 0.3001(15) 0.8937(4) 0.57633(16) 0.0507 Uiso 1.0
H H21 0.1806(8) 0.7442(6) 0.5077(2) 0.0507 Uiso 1.0
H H161c 0.9924(11) -0.0372(4) 0.0520(2) 0.0507 Uiso 1.0
H H162c 1.0136(11) 0.0874(4) 0.03527(16) 0.0507 Uiso 1.0
H H163c 1.2496(9) 0.0201(6) 0.03446(15) 0.0507 Uiso 1.0
H H151c 1.3135(10) 0.0364(4) 0.09071(17) 0.0507 Uiso 1.0
H H152c 1.3188(11) 0.1610(4) 0.0745(2) 0.0507 Uiso 1.0
H H141c 0.8941(10) 0.1547(4) 0.08850(16) 0.0507 Uiso 1.0
H H142c 0.8896(11) 0.0304(4) 0.1048(2) 0.0507 Uiso 1.0
H H131c 1.1823(11) 0.1016(4) 0.14477(16) 0.0507 Uiso 1.0
H H132c 1.2312(10) 0.2245(5) 0.1269(2) 0.0507 Uiso 1.0
H H121c 0.8255(12) 0.2526(4) 0.13848(16) 0.0507 Uiso 1.0
H H122c 0.7575(10) 0.1256(5) 0.1535(2) 0.0507 Uiso 1.0
H H111c 1.0717(12) 0.1732(4) 0.19515(16) 0.0507 Uiso 1.0
H H112c 1.1294(10) 0.3009(5) 0.1805(2) 0.0507 Uiso 1.0
H H101c 0.7133(12) 0.3239(4) 0.19138(16) 0.0507 Uiso 1.0
H H102c 0.6556(10) 0.1961(5) 0.2060(2) 0.0507 Uiso 1.0
H H91c 0.9667(12) 0.2448(4) 0.24749(16) 0.0507 Uiso 1.0
H H92c 1.0247(10) 0.3726(5) 0.2329(2) 0.0507 Uiso 1.0
H H81c 0.6105(12) 0.3965(4) 0.24401(17) 0.0507 Uiso 1.0
H H82c 0.5497(10) 0.2681(5) 0.2582(2) 0.0507 Uiso 1.0
H H71c 0.8599(12) 0.3143(4) 0.29997(17) 0.0507 Uiso 1.0
H H72c 0.9205(10) 0.4426(5) 0.2858(2) 0.0507 Uiso 1.0
H H61c 0.5071(12) 0.4677(4) 0.29682(17) 0.0507 Uiso 1.0
H H62c 0.4435(10) 0.3389(5) 0.3106(2) 0.0507 Uiso 1.0
H H51c 0.7733(11) 0.3869(4) 0.35136(17) 0.0507 Uiso 1.0
H H52c 0.7981(11) 0.5171(4) 0.3390(2) 0.0507 Uiso 1.0
H H41c 0.3590(10) 0.5075(5) 0.35085(17) 0.0507 Uiso 1.0
H H42c 0.3636(12) 0.3841(4) 0.3674(2) 0.0507 Uiso 1.0
H H31c 0.6887(11) 0.5845(4) 0.38851(19) 0.0507 Uiso 1.0
H H32c 0.6643(11) 0.4615(4) 0.40626(16) 0.0507 Uiso 1.0
H H21c 0.2295(10) 0.4714(5) 0.4160(2) 0.0507 Uiso 1.0
H H22c 0.2823(12) 0.6006(4) 0.40240(17) 0.0507 Uiso 1.0
H H31 0.1971(10) 0.5533(6) 0.50990(16) 0.0507 Uiso 1.0
H H32 0.4976(8) 0.5796(5) 0.5039(2) 0.0507 Uiso 1.0

loop_
_atom_type_symbol
_atom_type_scat_dispersion_real
_atom_type_scat_dispersion_imag
_atom_type_scat_source
O 0.000 0.000 International_Tables_Vol_C
C 0.000 0.000 International_Tables_Vol_C
H 0.000 0.000 International_Tables_Vol_C

loop_
_geom_angle_atom_site_label_1
_geom_angle_atom_site_label_2
_geom_angle_atom_site_label_3
_geom_angle_site_symmetry_1
_geom_angle_site_symmetry_3
_geom_angle
_geom_angle_publ_flag
C1a O1a C1 1_555 1_555 116.9(2) n
O1a C1a C2a 1_555 1_555 110.87(19) n
O1a C1a O2a 1_555 1_555 124.3(3) n
C2a C1a O2a 1_555 1_555 124.6(2) n
C1a C2a C3a 1_555 1_555 110.01(18) n
C1a C2a H21a 1_555 1_555 109.4(4) n
C1a C2a H22a 1_555 1_555 109.5(5) n
C3a C2a H21a 1_555 1_555 109.3(4) n
C3a C2a H22a 1_555 1_555 109.3(4) n
H21a C2a H22a 1_555 1_555 109.3(7) n
C2a C3a C4a 1_555 1_555 109.98(16) n
C2a C3a H31a 1_555 1_555 109.4(4) n
C2a C3a H32a 1_555 1_555 109.3(5) n
C4a C3a H31a 1_555 1_555 109.4(5) n
C4a C3a H32a 1_555 1_555 109.3(5) n
H31a C3a H32a 1_555 1_555 109.4(7) n
C3a C4a C5a 1_555 1_555 110.10(16) n
C3a C4a H41a 1_555 1_555 109.4(5) n
C3a C4a H42a 1_555 1_555 109.3(5) n
C5a C4a H41a 1_555 1_555 109.3(5) n
C5a C4a H42a 1_555 1_555 109.3(4) n
H41a C4a H42a 1_555 1_555 109.4(6) n
C4a C5a C6a 1_555 1_555 109.79(16) n
C4a C5a H51a 1_555 1_555 109.4(5) n
C4a C5a H52a 1_555 1_555 109.5(4) n
C6a C5a H51a 1_555 1_555 109.4(5) n
C6a C5a H52a 1_555 1_555 109.5(5) n
H51a C5a H52a 1_555 1_555 109.4(6) n
C5a C6a C7a 1_555 1_555 110.14(16) n
C5a C6a H61a 1_555 1_555 109.3(5) n
C5a C6a H62a 1_555 1_555 109.3(5) n
C7a C6a H61a 1_555 1_555 109.3(5) n
C7a C6a H62a 1_555 1_555 109.4(4) n
H61a C6a H62a 1_555 1_555 109.4(6) n
C6a C7a C8a 1_555 1_555 110.03(15) n
C6a C7a H71a 1_555 1_555 109.3(5) n
C6a C7a H72a 1_555 1_555 109.2(4) n
C8a C7a H71a 1_555 1_555 109.4(5) n
C8a C7a H72a 1_555 1_555 109.4(4) n
H71a C7a H72a 1_555 1_555 109.4(6) n
C7a C8a C9a 1_555 1_555 110.06(14) n
C7a C8a H81a 1_555 1_555 109.3(5) n
C7a C8a H82a 1_555 1_555 109.3(4) n
C9a C8a H81a 1_555 1_555 109.4(5) n
C9a C8a H82a 1_555 1_555 109.4(4) n
H81a C8a H82a 1_555 1_555 109.4(6) n
C8a C9a C10a 1_555 1_555 110.06(14) n
C8a C9a H91a 1_555 1_555 109.3(5) n
C8a C9a H92a 1_555 1_555 109.4(4) n
C10a C9a H91a 1_555 1_555 109.3(5) n
C10a C9a H92a 1_555 1_555 109.3(4) n
H91a C9a H92a 1_555 1_555 109.4(6) n
C9a C10a C11a 1_555 1_555 110.07(14) n
C9a C10a H101a 1_555 1_555 109.3(5) n
C9a C10a H102a 1_555 1_555 109.4(4) n
C11a C10a H101a 1_555 1_555 109.3(5) n
C11a C10a H102a 1_555 1_555 109.4(4) n
H101a C10a H102a 1_555 1_555 109.4(6) n
C10a C11a C12a 1_555 1_555 110.04(14) n
C10a C11a H111a 1_555 1_555 109.4(5) n
C10a C11a H112a 1_555 1_555 109.3(4) n
C12a C11a H111a 1_555 1_555 109.3(5) n
C12a C11a H112a 1_555 1_555 109.3(4) n
H111a C11a H112a 1_555 1_555 109.4(6) n
C11a C12a C13a 1_555 1_555 110.10(14) n
C11a C12a H121a 1_555 1_555 109.4(5) n
C11a C12a H122a 1_555 1_555 109.3(4) n
C13a C12a H121a 1_555 1_555 109.4(5) n
C13a C12a H122a 1_555 1_555 109.2(4) n
H121a C12a H122a 1_555 1_555 109.4(6) n
C12a C13a C14a 1_555 1_555 110.00(14) n
C12a C13a H131a 1_555 1_555 109.3(5) n
C12a C13a H132a 1_555 1_555 109.5(4) n
C14a C13a H131a 1_555 1_555 109.2(5) n
C14a C13a H132a 1_555 1_555 109.5(4) n
H131a C13a H132a 1_555 1_555 109.3(6) n
C13a C14a C15a 1_555 1_555 110.06(14) n
C13a C14a H141a 1_555 1_555 109.4(5) n
C13a C14a H142a 1_555 1_555 109.3(4) n
C15a C14a H141a 1_555 1_555 109.3(5) n
C15a C14a H142a 1_555 1_555 109.3(4) n
H141a C14a H142a 1_555 1_555 109.4(6) n
C14a C15a C16a 1_555 1_555 110.03(16) n
C14a C15a H151a 1_555 1_555 109.3(5) n
C14a C15a H152a 1_555 1_555 109.4(4) n
C16a C15a H151a 1_555 1_555 109.3(5) n
C16a C15a H152a 1_555 1_555 109.4(5) n
H151a C15a H152a 1_555 1_555 109.4(6) n
C15a C16a H161a 1_555 1_555 109.6(5) n
C15a C16a H162a 1_555 1_555 109.5(5) n
C15a C16a H163a 1_555 1_555 109.5(4) n
H161a C16a H162a 1_555 1_555 109.4(7) n
H161a C16a H163a 1_555 1_555 109.5(5) n
H162a C16a H163a 1_555 1_555 109.3(7) n
O1a C1 C2 1_555 1_555 107.99(19) n
O1a C1 H11 1_555 1_555 109.8(5) n
O1a C1 H12 1_555 1_555 109.7(4) n
C2 C1 H11 1_555 1_555 109.8(4) n
C2 C1 H12 1_555 1_555 109.8(4) n
H11 C1 H12 1_555 1_555 109.8(6) n
C1 C2 O1b 1_555 1_555 109.79(19) n
C1 C2 C3 1_555 1_555 109.70(17) n
C1 C2 H21 1_555 1_555 108.4(4) n
O1b C2 C3 1_555 1_555 112.0(2) n
O1b C2 H21 1_555 1_555 108.4(5) n
C3 C2 H21 1_555 1_555 108.4(4) n
C2 O1b C1b 1_555 1_555 117.2(2) n
O1b C1b C2b 1_555 1_555 111.3(2) n
O1b C1b O2b 1_555 1_555 124.7(4) n
C2b C1b O2b 1_555 1_555 124.0(4) n
C1b C2b C3b 1_555 1_555 110.26(16) n
C1b C2b H21b 1_555 1_555 109.3(5) n
C1b C2b H22b 1_555 1_555 109.3(4) n
C3b C2b H21b 1_555 1_555 109.3(4) n
C3b C2b H22b 1_555 1_555 109.3(5) n
H21b C2b H22b 1_555 1_555 109.3(6) n
C2b C3b C4b 1_555 1_555 109.60(16) n
C2b C3b H31b 1_555 1_555 109.5(4) n
C2b C3b H32b 1_555 1_555 109.5(5) n
C4b C3b H31b 1_555 1_555 109.4(4) n
C4b C3b H32b 1_555 1_555 109.4(5) n
H31b C3b H32b 1_555 1_555 109.4(6) n
C3b C4b C5b 1_555 1_555 110.82(16) n
C3b C4b H41b 1_555 1_555 109.2(4) n
C3b C4b H42b 1_555 1_555 109.2(5) n
C5b C4b H41b 1_555 1_555 109.2(4) n
C5b C4b H42b 1_555 1_555 109.2(5) n
H41b C4b H42b 1_555 1_555 109.2(6) n
C4b C5b C6b 1_555 1_555 108.90(16) n
C4b C5b H51b 1_555 1_555 109.6(5) n
C4b C5b H52b 1_555 1_555 109.6(4) n
C6b C5b H51b 1_555 1_555 109.6(5) n
C6b C5b H52b 1_555 1_555 109.6(4) n
H51b C5b H52b 1_555 1_555 109.5(6) n
C5b C6b C7b 1_555 1_555 111.23(16) n
C5b C6b H61b 1_555 1_555 109.2(5) n
C5b C6b H62b 1_555 1_555 109.0(4) n
C7b C6b H61b 1_555 1_555 109.2(5) n
C7b C6b H62b 1_555 1_555 109.0(4) n
H61b C6b H62b 1_555 1_555 109.2(6) n
C6b C7b C8b 1_555 1_555 109.13(16) n
C6b C7b H71b 1_555 1_555 109.5(5) n
C6b C7b H72b 1_555 1_555 109.6(4) n
C8b C7b H71b 1_555 1_555 109.5(5) n
C8b C7b H72b 1_555 1_555 109.6(4) n
H71b C7b H72b 1_555 1_555 109.5(6) n
C7b C8b C9b 1_555 1_555 110.69(16) n
C7b C8b H81b 1_555 1_555 109.3(4) n
C7b C8b H82b 1_555 1_555 109.1(4) n
C9b C8b H81b 1_555 1_555 109.2(5) n
C9b C8b H82b 1_555 1_555 109.2(4) n
H81b C8b H82b 1_555 1_555 109.3(6) n
C8b C9b C10b 1_555 1_555 120.01(19) n
C8b C9b H91b 1_555 1_555 119.9(5) n
C10b C9b H91b 1_555 1_555 120.0(5) n
C9b C10b C11b 1_555 1_555 119.92(19) n
C9b C10b H101b 1_555 1_555 120.0(5) n
C11b C10b H101b 1_555 1_555 120.0(5) n
C10b C11b C12b 1_555 1_555 110.76(16) n
C10b C11b H111b 1_555 1_555 109.2(5) n
C10b C11b H112b 1_555 1_555 109.2(4) n
C12b C11b H111b 1_555 1_555 109.2(5) n
C12b C11b H112b 1_555 1_555 109.2(4) n
H111b C11b H112b 1_555 1_555 109.2(5) n
C11b C12b C13b 1_555 1_555 109.36(16) n
C11b C12b H121b 1_555 1_555 109.5(4) n
C11b C12b H122b 1_555 1_555 109.5(5) n
C13b C12b H121b 1_555 1_555 109.5(4) n
C13b C12b H122b 1_555 1_555 109.5(5) n
H121b C12b H122b 1_555 1_555 109.5(5) n
C12b C13b C14b 1_555 1_555 111.10(16) n
C12b C13b H131b 1_555 1_555 109.1(4) n
C12b C13b H132b 1_555 1_555 109.2(5) n
C14b C13b H131b 1_555 1_555 109.1(4) n
C14b C13b H132b 1_555 1_555 109.2(5) n
H131b C13b H132b 1_555 1_555 109.1(5) n
C13b C14b C15b 1_555 1_555 109.38(16) n
C13b C14b H141b 1_555 1_555 109.5(4) n
C13b C14b H142b 1_555 1_555 109.5(5) n
C15b C14b H141b 1_555 1_555 109.5(4) n
C15b C14b H142b 1_555 1_555 109.6(5) n
H141b C14b H142b 1_555 1_555 109.4(5) n
C14b C15b C16b 1_555 1_555 110.90(16) n
C14b C15b H151b 1_555 1_555 109.2(5) n
C14b C15b H152b 1_555 1_555 109.3(4) n
C16b C15b H151b 1_555 1_555 109.1(5) n
C16b C15b H152b 1_555 1_555 109.2(4) n
H151b C15b H152b 1_555 1_555 109.2(5) n
C15b C16b C17b 1_555 1_555 109.62(16) n
C15b C16b H161b 1_555 1_555 109.6(5) n
C15b C16b H162b 1_555 1_555 109.4(4) n
C17b C16b H161b 1_555 1_555 109.5(5) n
C17b C16b H162b 1_555 1_555 109.3(4) n
H161b C16b H162b 1_555 1_555 109.4(5) n
C16b C17b C18b 1_555 1_555 110.29(17) n
C16b C17b H171b 1_555 1_555 109.4(5) n
C16b C17b H172b 1_555 1_555 109.3(4) n
C18b C17b H171b 1_555 1_555 109.3(5) n
C18b C17b H172b 1_555 1_555 109.2(4) n
H171b C17b H172b 1_555 1_555 109.3(5) n
C17b C18b H181b 1_555 1_555 109.4(4) n
C17b C18b H182b 1_555 1_555 109.5(5) n
C17b C18b H183b 1_555 1_555 109.4(4) n
H181b C18b H182b 1_555 1_555 109.5(5) n
H181b C18b H183b 1_555 1_555 109.4(6) n
H182b C18b H183b 1_555 1_555 109.5(7) n
C2 C3 O1c 1_555 1_555 110.55(14) n
C2 C3 H31 1_555 1_555 109.3(4) n
C2 C3 H32 1_555 1_555 109.1(4) n
O1c C3 H31 1_555 1_555 109.4(4) n
O1c C3 H32 1_555 1_555 109.2(5) n
H31 C3 H32 1_555 1_555 109.3(6) n
C3 O1c C1c 1_555 1_555 116.53(11) n
O1c C1c C2c 1_555 1_555 111.389(4) n
O1c C1c O2c 1_555 1_555 124.403(4) n
C2c C1c O2c 1_555 1_555 124.202(4) n
C1c C2c C3c 1_555 1_555 109.350(4) n
C1c C2c H21c 1_555 1_555 109.5(5) n
C1c C2c H22c 1_555 1_555 109.5(4) n
C3c C2c H21c 1_555 1_555 109.5(4) n
C3c C2c H22c 1_555 1_555 109.6(4) n
H21c C2c H22c 1_555 1_555 109.4(5) n
C2c C3c C4c 1_555 1_555 110.241(4) n
C2c C3c H31c 1_555 1_555 109.3(4) n
C2c C3c H32c 1_555 1_555 109.4(4) n
C4c C3c H31c 1_555 1_555 109.2(5) n
C4c C3c H32c 1_555 1_555 109.3(4) n
H31c C3c H32c 1_555 1_555 109.4(5) n
C3c C4c C5c 1_555 1_555 109.665(4) n
C3c C4c H41c 1_555 1_555 109.4(4) n
C3c C4c H42c 1_555 1_555 109.5(5) n
C5c C4c H41c 1_555 1_555 109.4(4) n
C5c C4c H42c 1_555 1_555 109.4(4) n
H41c C4c H42c 1_555 1_555 109.4(5) n
C4c C5c C6c 1_555 1_555 109.854(4) n
C4c C5c H51c 1_555 1_555 109.4(4) n
C4c C5c H52c 1_555 1_555 109.4(4) n
C6c C5c H51c 1_555 1_555 109.3(4) n
C6c C5c H52c 1_555 1_555 109.4(5) n
H51c C5c H52c 1_555 1_555 109.4(5) n
C5c C6c C7c 1_555 1_555 110.032(4) n
C5c C6c H61c 1_555 1_555 109.3(4) n
C5c C6c H62c 1_555 1_555 109.2(5) n
C7c C6c H61c 1_555 1_555 109.4(4) n
C7c C6c H62c 1_555 1_555 109.4(4) n
H61c C6c H62c 1_555 1_555 109.5(5) n
C6c C7c C8c 1_555 1_555 110.017(4) n
C6c C7c H71c 1_555 1_555 109.4(4) n
C6c C7c H72c 1_555 1_555 109.3(4) n
C8c C7c H71c 1_555 1_555 109.4(4) n
C8c C7c H72c 1_555 1_555 109.4(5) n
H71c C7c H72c 1_555 1_555 109.3(5) n
C7c C8c C9c 1_555 1_555 109.958(4) n
C7c C8c H81c 1_555 1_555 109.3(4) n
C7c C8c H82c 1_555 1_555 109.3(5) n
C9c C8c H81c 1_555 1_555 109.3(4) n
C9c C8c H82c 1_555 1_555 109.4(4) n
H81c C8c H82c 1_555 1_555 109.4(5) n
C8c C9c C10c 1_555 1_555 109.974(4) n
C8c C9c H91c 1_555 1_555 109.4(4) n
C8c C9c H92c 1_555 1_555 109.3(4) n
C10c C9c H91c 1_555 1_555 109.4(4) n
C10c C9c H92c 1_555 1_555 109.5(5) n
H91c C9c H92c 1_555 1_555 109.3(5) n
C9c C10c C11c 1_555 1_555 109.909(4) n
C9c C10c H101c 1_555 1_555 109.4(4) n
C9c C10c H102c 1_555 1_555 109.3(5) n
C11c C10c H101c 1_555 1_555 109.4(4) n
C11c C10c H102c 1_555 1_555 109.4(4) n
H101c C10c H102c 1_555 1_555 109.3(5) n
C10c C11c C12c 1_555 1_555 110.247(4) n
C10c C11c H111c 1_555 1_555 109.3(4) n
C10c C11c H112c 1_555 1_555 109.3(4) n
C12c C11c H111c 1_555 1_555 109.4(4) n
C12c C11c H112c 1_555 1_555 109.3(5) n
H111c C11c H112c 1_555 1_555 109.3(5) n
C11c C12c C13c 1_555 1_555 109.871(4) n
C11c C12c H121c 1_555 1_555 109.4(4) n
C11c C12c H122c 1_555 1_555 109.4(5) n
C13c C12c H121c 1_555 1_555 109.4(4) n
C13c C12c H122c 1_555 1_555 109.3(4) n
H121c C12c H122c 1_555 1_555 109.3(5) n
C12c C13c C14c 1_555 1_555 110.436(4) n
C12c C13c H131c 1_555 1_555 109.2(4) n
C12c C13c H132c 1_555 1_555 109.3(4) n
C14c C13c H131c 1_555 1_555 109.3(4) n
C14c C13c H132c 1_555 1_555 109.3(5) n
H131c C13c H132c 1_555 1_555 109.3(5) n
C13c C14c C15c 1_555 1_555 109.849(4) n
C13c C14c H141c 1_555 1_555 109.5(4) n
C13c C14c H142c 1_555 1_555 109.4(5) n
C15c C14c H141c 1_555 1_555 109.4(4) n
C15c C14c H142c 1_555 1_555 109.4(4) n
H141c C14c H142c 1_555 1_555 109.4(5) n
C14c C15c C16c 1_555 1_555 110.263(4) n
C14c C15c H151c 1_555 1_555 109.4(4) n
C14c C15c H152c 1_555 1_555 109.3(4) n
C16c C15c H151c 1_555 1_555 109.3(4) n
C16c C15c H152c 1_555 1_555 109.2(5) n
H151c C15c H152c 1_555 1_555 109.4(5) n
C15c C16c H161c 1_555 1_555 109.5(5) n
C15c C16c H162c 1_555 1_555 109.4(4) n
C15c C16c H163c 1_555 1_555 109.4(3) n
H161c C16c H162c 1_555 1_555 109.5(5) n
H161c C16c H163c 1_555 1_555 109.5(6) n
H162c C16c H163c 1_555 1_555 109.5(5) n

loop_
_geom_bond_atom_site_label_1
_geom_bond_atom_site_label_2
_geom_bond_site_symmetry_2
_geom_bond_distance
_geom_bond_publ_flag
O1a C1a 1_555 1.329(3) n
O1a C1 1_555 1.460(3) n
C1a O1a 1_555 1.329(3) n
C1a C2a 1_555 1.501(3) n
C1a O2a 1_555 1.200(4) n
C2a C1a 1_555 1.501(3) n
C2a C3a 1_555 1.520(3) n
C2a H21a 1_555 1.000(6) n
C2a H22a 1_555 1.000(6) n
O2a C1a 1_555 1.200(4) n
C3a C2a 1_555 1.520(3) n
C3a C4a 1_555 1.520(3) n
C3a H31a 1_555 1.000(6) n
C3a H32a 1_555 1.000(5) n
C4a C3a 1_555 1.520(3) n
C4a C5a 1_555 1.520(3) n
C4a H41a 1_555 1.000(5) n
C4a H42a 1_555 1.000(6) n
C5a C4a 1_555 1.520(3) n
C5a C6a 1_555 1.520(3) n
C5a H51a 1_555 1.000(5) n
C5a H52a 1_555 1.000(6) n
C6a C5a 1_555 1.520(3) n
C6a C7a 1_555 1.520(3) n
C6a H61a 1_555 1.000(5) n
C6a H62a 1_555 1.000(6) n
C7a C6a 1_555 1.520(3) n
C7a C8a 1_555 1.521(3) n
C7a H71a 1_555 1.000(5) n
C7a H72a 1_555 1.000(6) n
C8a C7a 1_555 1.521(3) n
C8a C9a 1_555 1.521(2) n
C8a H81a 1_555 1.000(5) n
C8a H82a 1_555 1.000(6) n
C9a C8a 1_555 1.521(2) n
C9a C10a 1_555 1.521(3) n
C9a H91a 1_555 1.000(5) n
C9a H92a 1_555 1.000(6) n
C10a C9a 1_555 1.521(3) n
C10a C11a 1_555 1.521(2) n
C10a H101a 1_555 1.001(5) n
C10a H102a 1_555 1.000(6) n
C11a C10a 1_555 1.521(2) n
C11a C12a 1_555 1.521(3) n
C11a H111a 1_555 1.000(5) n
C11a H112a 1_555 1.000(6) n
C12a C11a 1_555 1.521(3) n
C12a C13a 1_555 1.521(2) n
C12a H121a 1_555 1.000(5) n
C12a H122a 1_555 1.000(6) n
C13a C12a 1_555 1.521(2) n
C13a C14a 1_555 1.521(3) n
C13a H131a 1_555 1.000(5) n
C13a H132a 1_555 0.999(6) n
C14a C13a 1_555 1.521(3) n
C14a C15a 1_555 1.520(2) n
C14a H141a 1_555 1.000(5) n
C14a H142a 1_555 1.000(6) n
C15a C14a 1_555 1.520(2) n
C15a C16a 1_555 1.521(3) n
C15a H151a 1_555 1.000(5) n
C15a H152a 1_555 1.000(6) n
C16a C15a 1_555 1.521(3) n
C16a H161a 1_555 1.000(6) n
C16a H162a 1_555 1.000(5) n
C16a H163a 1_555 1.000(6) n
C1 O1a 1_555 1.460(3) n
C1 C2 1_555 1.500(3) n
C1 H11 1_555 1.000(6) n
C1 H12 1_555 1.000(6) n
C2 C1 1_555 1.500(3) n
C2 O1b 1_555 1.462(3) n
C2 C3 1_555 1.501(3) n
C2 H21 1_555 1.000(6) n
O1b C2 1_555 1.462(3) n
O1b C1b 1_555 1.332(3) n
C1b O1b 1_555 1.332(3) n
C1b C2b 1_555 1.501(3) n
C1b O2b 1_555 1.200(3) n
C2b C1b 1_555 1.501(3) n
C2b C3b 1_555 1.522(3) n
C2b H21b 1_555 1.000(6) n
C2b H22b 1_555 1.000(6) n
O2b C1b 1_555 1.200(3) n
C3b C2b 1_555 1.522(3) n
C3b C4b 1_555 1.520(3) n
C3b H31b 1_555 1.000(6) n
C3b H32b 1_555 1.000(5) n
C4b C3b 1_555 1.520(3) n
C4b C5b 1_555 1.521(3) n
C4b H41b 1_555 1.000(6) n
C4b H42b 1_555 1.000(5) n
C5b C4b 1_555 1.521(3) n
C5b C6b 1_555 1.520(3) n
C5b H51b 1_555 1.000(5) n
C5b H52b 1_555 1.000(6) n
C6b C5b 1_555 1.520(3) n
C6b C7b 1_555 1.520(3) n
C6b H61b 1_555 1.000(5) n
C6b H62b 1_555 1.000(6) n
C7b C6b 1_555 1.520(3) n
C7b C8b 1_555 1.521(3) n
C7b H71b 1_555 1.000(5) n
C7b H72b 1_555 1.000(6) n
C8b C7b 1_555 1.521(3) n
C8b C9b 1_555 1.499(3) n
C8b H81b 1_555 1.000(5) n
C8b H82b 1_555 0.999(6) n
C9b C8b 1_555 1.499(3) n
C9b C10b 1_555 1.321(3) n
C9b H91b 1_555 1.000(6) n
C10b C9b 1_555 1.321(3) n
C10b C11b 1_555 1.500(3) n
C10b H101b 1_555 0.999(6) n
C11b C10b 1_555 1.500(3) n
C11b C12b 1_555 1.521(3) n
C11b H111b 1_555 1.000(5) n
C11b H112b 1_555 0.999(6) n
C12b C11b 1_555 1.521(3) n
C12b C13b 1_555 1.521(3) n
C12b H121b 1_555 1.000(6) n
C12b H122b 1_555 1.000(6) n
C13b C12b 1_555 1.521(3) n
C13b C14b 1_555 1.521(3) n
C13b H131b 1_555 1.000(6) n
C13b H132b 1_555 1.000(6) n
C14b C13b 1_555 1.521(3) n
C14b C15b 1_555 1.522(3) n
C14b H141b 1_555 1.000(6) n
C14b H142b 1_555 1.000(5) n
C15b C14b 1_555 1.522(3) n
C15b C16b 1_555 1.521(3) n
C15b H151b 1_555 1.000(5) n
C15b H152b 1_555 1.000(6) n
C16b C15b 1_555 1.521(3) n
C16b C17b 1_555 1.521(3) n
C16b H161b 1_555 1.000(6) n
C16b H162b 1_555 1.000(6) n
C17b C16b 1_555 1.521(3) n
C17b C18b 1_555 1.520(3) n
C17b H171b 1_555 1.000(5) n
C17b H172b 1_555 1.000(6) n
C18b C17b 1_555 1.520(3) n
C18b H181b 1_555 1.000(7) n
C18b H182b 1_555 1.000(6) n
C18b H183b 1_555 1.000(6) n
C3 C2 1_555 1.501(3) n
C3 O1c 1_555 1.462(2) n
C3 H31 1_555 1.000(6) n
C3 H32 1_555 1.000(6) n
O1c C3 1_555 1.462(2) n
O1c C1c 1_555 1.32994(7) n
C1c O1c 1_555 1.32994(7) n
C1c C2c 1_555 1.49926(10) n
C1c O2c 1_555 1.20000(5) n
C2c C1c 1_555 1.49926(10) n
C2c C3c 1_555 1.51989(8) n
C2c H21c 1_555 1.000(5) n
C2c H22c 1_555 1.000(6) n
O2c C1c 1_555 1.20000(5) n
C3c C2c 1_555 1.51989(8) n
C3c C4c 1_555 1.51878(11) n
C3c H31c 1_555 1.000(5) n
C3c H32c 1_555 1.000(6) n
C4c C3c 1_555 1.51878(11) n
C4c C5c 1_555 1.51927(8) n
C4c H41c 1_555 1.000(6) n
C4c H42c 1_555 1.000(5) n
C5c C4c 1_555 1.51927(8) n
C5c C6c 1_555 1.51918(11) n
C5c H51c 1_555 1.000(6) n
C5c H52c 1_555 1.000(5) n
C6c C5c 1_555 1.51918(11) n
C6c C7c 1_555 1.51976(8) n
C6c H61c 1_555 0.999(6) n
C6c H62c 1_555 1.000(5) n
C7c C6c 1_555 1.51976(8) n
C7c C8c 1_555 1.51982(11) n
C7c H71c 1_555 1.000(6) n
C7c H72c 1_555 1.000(5) n
C8c C7c 1_555 1.51982(11) n
C8c C9c 1_555 1.51957(8) n
C8c H81c 1_555 1.000(6) n
C8c H82c 1_555 1.000(5) n
C9c C8c 1_555 1.51957(8) n
C9c C10c 1_555 1.51977(11) n
C9c H91c 1_555 1.000(6) n
C9c H92c 1_555 1.000(5) n
C10c C9c 1_555 1.51977(11) n
C10c C11c 1_555 1.51958(8) n
C10c H101c 1_555 1.000(6) n
C10c H102c 1_555 1.000(5) n
C11c C10c 1_555 1.51958(8) n
C11c C12c 1_555 1.52023(11) n
C11c H111c 1_555 1.000(6) n
C11c H112c 1_555 1.000(5) n
C12c C11c 1_555 1.52023(11) n
C12c C13c 1_555 1.52053(8) n
C12c H121c 1_555 1.000(6) n
C12c H122c 1_555 1.000(5) n
C13c C12c 1_555 1.52053(8) n
C13c C14c 1_555 1.52055(11) n
C13c H131c 1_555 1.000(6) n
C13c H132c 1_555 1.000(6) n
C14c C13c 1_555 1.52055(11) n
C14c C15c 1_555 1.52037(8) n
C14c H141c 1_555 1.000(6) n
C14c H142c 1_555 1.000(5) n
C15c C14c 1_555 1.52037(8) n
C15c C16c 1_555 1.51965(11) n
C15c H151c 1_555 0.999(6) n
C15c H152c 1_555 1.000(5) n
C16c C15c 1_555 1.51965(11) n
C16c H161c 1_555 1.000(5) n
C16c H162c 1_555 1.000(6) n
C16c H163c 1_555 1.000(6) n
H161a C16a 1_555 1.000(6) n
H162a C16a 1_555 1.000(5) n
H163a C16a 1_555 1.000(6) n
H151a C15a 1_555 1.000(5) n
H152a C15a 1_555 1.000(6) n
H141a C14a 1_555 1.000(5) n
H142a C14a 1_555 1.000(6) n
H131a C13a 1_555 1.000(5) n
H132a C13a 1_555 0.999(6) n
H121a C12a 1_555 1.000(5) n
H122a C12a 1_555 1.000(6) n
H111a C11a 1_555 1.000(5) n
H112a C11a 1_555 1.000(6) n
H101a C10a 1_555 1.001(5) n
H102a C10a 1_555 1.000(6) n
H91a C9a 1_555 1.000(5) n
H92a C9a 1_555 1.000(6) n
H81a C8a 1_555 1.000(5) n
H82a C8a 1_555 1.000(6) n
H71a C7a 1_555 1.000(5) n
H72a C7a 1_555 1.000(6) n
H61a C6a 1_555 1.000(5) n
H62a C6a 1_555 1.000(6) n
H51a C5a 1_555 1.000(5) n
H52a C5a 1_555 1.000(6) n
H41a C4a 1_555 1.000(5) n
H42a C4a 1_555 1.000(6) n
H31a C3a 1_555 1.000(6) n
H32a C3a 1_555 1.000(5) n
H21a C2a 1_555 1.000(6) n
H22a C2a 1_555 1.000(6) n
H11 C1 1_555 1.000(6) n
H12 C1 1_555 1.000(6) n
H181b C18b 1_555 1.000(7) n
H182b C18b 1_555 1.000(6) n
H183b C18b 1_555 1.000(6) n
H171b C17b 1_555 1.000(5) n
H172b C17b 1_555 1.000(6) n
H161b C16b 1_555 1.000(6) n
H162b C16b 1_555 1.000(6) n
H151b C15b 1_555 1.000(5) n
H152b C15b 1_555 1.000(6) n
H141b C14b 1_555 1.000(6) n
H142b C14b 1_555 1.000(5) n
H131b C13b 1_555 1.000(6) n
H132b C13b 1_555 1.000(6) n
H121b C12b 1_555 1.000(6) n
H122b C12b 1_555 1.000(6) n
H111b C11b 1_555 1.000(5) n
H112b C11b 1_555 0.999(6) n
H101b C10b 1_555 0.999(6) n
H91b C9b 1_555 1.000(6) n
H81b C8b 1_555 1.000(5) n
H82b C8b 1_555 0.999(6) n
H71b C7b 1_555 1.000(5) n
H72b C7b 1_555 1.000(6) n
H61b C6b 1_555 1.000(5) n
H62b C6b 1_555 1.000(6) n
H51b C5b 1_555 1.000(5) n
H52b C5b 1_555 1.000(6) n
H41b C4b 1_555 1.000(6) n
H42b C4b 1_555 1.000(5) n
H31b C3b 1_555 1.000(6) n
H32b C3b 1_555 1.000(5) n
H21b C2b 1_555 1.000(6) n
H22b C2b 1_555 1.000(6) n
H21 C2 1_555 1.000(6) n
H161c C16c 1_555 1.000(5) n
H162c C16c 1_555 1.000(6) n
H163c C16c 1_555 1.000(6) n
H151c C15c 1_555 0.999(6) n
H152c C15c 1_555 1.000(5) n
H141c C14c 1_555 1.000(6) n
H142c C14c 1_555 1.000(5) n
H131c C13c 1_555 1.000(6) n
H132c C13c 1_555 1.000(6) n
H121c C12c 1_555 1.000(6) n
H122c C12c 1_555 1.000(5) n
H111c C11c 1_555 1.000(6) n
H112c C11c 1_555 1.000(5) n
H101c C10c 1_555 1.000(6) n
H102c C10c 1_555 1.000(5) n
H91c C9c 1_555 1.000(6) n
H92c C9c 1_555 1.000(5) n
H81c C8c 1_555 1.000(6) n
H82c C8c 1_555 1.000(5) n
H71c C7c 1_555 1.000(6) n
H72c C7c 1_555 1.000(5) n
H61c C6c 1_555 0.999(6) n
H62c C6c 1_555 1.000(5) n
H51c C5c 1_555 1.000(6) n
H52c C5c 1_555 1.000(5) n
H41c C4c 1_555 1.000(6) n
H42c C4c 1_555 1.000(5) n
H31c C3c 1_555 1.000(5) n
H32c C3c 1_555 1.000(6) n
H21c C2c 1_555 1.000(5) n
H22c C2c 1_555 1.000(6) n
H31 C3 1_555 1.000(6) n
H32 C3 1_555 1.000(6) n
